data_7025545
loop_
_publ_author_name
'Su, Shengqun'
'Guo, Zhiyong'
'Li, Guanghua'
'Deng, Ruiping'
'Song, Shuyan'
'Qin, Chao'
'Pan, Chengling'
'Guo, Huadong'
'Cao, Feng'
'Wang, Song'
'Zhang, Hongjie'

_publ_section_title
;
 Tetracarboxylate-based Co(II), Ni(II) and Cu(II) three-dimensional
 coordination polymers: syntheses, structures and magnetic properties.
;
_journal_issue 38
_journal_name_full 'Dalton transactions (Cambridge, England : 2003)'
_journal_page_first 9123
_journal_page_last 9130
_journal_paper_doi 10.1039/c001655a
_journal_volume 39
_journal_year 2010
_chemical_formula_moiety 'C40 H36 Co3 N2 O20'
_chemical_formula_sum 'C40 H36 Co3 N2 O20'
_chemical_formula_weight 1041.50
_chemical_melting_point ?
_chemical_name_systematic
;
?
;
_space_group_IT_number 61
_symmetry_cell_setting orthorhombic
_symmetry_space_group_name_Hall '-P 2ac 2ab'
_symmetry_space_group_name_H-M 'P b c a'
_atom_sites_solution_hydrogens geom
_atom_sites_solution_primary direct
_atom_sites_solution_secondary difmap
_audit_creation_method SHELXL-97
_cell_angle_alpha 90.00
_cell_angle_beta 90.00
_cell_angle_gamma 90.00
_cell_formula_units_Z 4
_cell_length_a 16.223(3)
_cell_length_b 10.633(2)
_cell_length_c 25.188(5)
_cell_measurement_reflns_used 4263
_cell_measurement_temperature 200(2)
_cell_measurement_theta_max 26.01
_cell_measurement_theta_min 1.62
_cell_volume 4344.9(14)
_computing_cell_refinement 'Bruker SMART'
_computing_data_collection 'Bruker SMART'
_computing_data_reduction 'Bruker SAINT'
_computing_molecular_graphics SHELXP-97
_computing_publication_material SHELXTL
_computing_structure_refinement 'SHELXL-97 (Sheldrick, 1997)'
_computing_structure_solution 'SHELXS-97 (Sheldrick, 1990)'
_diffrn_ambient_temperature 200(2)
_diffrn_detector_area_resol_mean 9.00cm
_diffrn_measured_fraction_theta_full 0.999
_diffrn_measured_fraction_theta_max 0.999
_diffrn_measurement_device_type 'CCD area detector'
_diffrn_measurement_method 'phi and omega scans'
_diffrn_radiation_monochromator graphite
_diffrn_radiation_source 'fine-focus sealed tube'
_diffrn_radiation_type MoK\a
_diffrn_radiation_wavelength 0.71073
_diffrn_reflns_av_R_equivalents 0.0314
_diffrn_reflns_av_sigmaI/netI 0.0226
_diffrn_reflns_limit_h_max 19
_diffrn_reflns_limit_h_min -19
_diffrn_reflns_limit_k_max 13
_diffrn_reflns_limit_k_min -11
_diffrn_reflns_limit_l_max 30
_diffrn_reflns_limit_l_min -28
_diffrn_reflns_number 22619
_diffrn_reflns_theta_full 26.01
_diffrn_reflns_theta_max 26.01
_diffrn_reflns_theta_min 1.62
_diffrn_standards_decay_% none
_diffrn_standards_interval_count none
_diffrn_standards_interval_time none
_diffrn_standards_number none
_exptl_absorpt_coefficient_mu 1.215
_exptl_absorpt_correction_T_max 0.7228
_exptl_absorpt_correction_T_min 0.6847
_exptl_absorpt_correction_type empirical
_exptl_absorpt_process_details SADABS
_exptl_crystal_colour purple
_exptl_crystal_density_diffrn 1.592
_exptl_crystal_density_meas ?
_exptl_crystal_density_method 'not measured'
_exptl_crystal_description block
_exptl_crystal_F_000 2124
_exptl_crystal_size_max 0.33
_exptl_crystal_size_mid 0.26
_exptl_crystal_size_min 0.24
_refine_diff_density_max 0.387
_refine_diff_density_min -0.243
_refine_diff_density_rms 0.048
_refine_ls_extinction_method none
_refine_ls_goodness_of_fit_ref 1.084
_refine_ls_hydrogen_treatment constr
_refine_ls_matrix_type full
_refine_ls_number_parameters 241
_refine_ls_number_reflns 4263
_refine_ls_number_restraints 0
_refine_ls_restrained_S_all 1.084
_refine_ls_R_factor_all 0.0276
_refine_ls_R_factor_gt 0.0232
_refine_ls_shift/su_max 0.002
_refine_ls_shift/su_mean 0.000
_refine_ls_structure_factor_coef Fsqd
_refine_ls_weighting_details 'calc w=1/[\s^2^(Fo^2^)+(0.0301P)^2^+0.9072P] where P=(Fo^2^+2Fc^2^)/3'
_refine_ls_weighting_scheme calc
_refine_ls_wR_factor_gt 0.0589
_refine_ls_wR_factor_ref 0.0600
_reflns_number_gt 3697
_reflns_number_total 4263
_reflns_threshold_expression >2sigma(I)
_cod_data_source_file c001655a.txt
_cod_data_source_block aa
_cod_depositor_comments
;
The following automatic conversions were performed:

'_chemical_melting_point' value 'not measured' was changed to '?' -
the value is undefined or not given.

'_symmetry_cell_setting' value
'Orthorhombic' changed to 'orthorhombic' according to
/home/saulius/struct/CIF-dictionaries/cif_core.dic dictionary named
'cif_core.dic' version 2.4.2 from 2011-04-26.

Automatic conversion script
Id: cif_fix_values 1891 2012-01-12 08:04:46Z andrius 

The following automatic conversions were performed:

'_exptl_crystal_density_meas' value 'none' was changed to '?' - the
value is perceived as not measured.

Automatic conversion script
Id: cif_fix_values 3008 2015-01-20 13:52:24Z robertas 
;
_cod_original_cell_volume 4345.0(15)
_cod_original_sg_symbol_H-M Pbca
_cod_database_code 7025545

loop_
_symmetry_equiv_pos_as_xyz
'x, y, z'
'-x+1/2, -y, z+1/2'
'-x, y+1/2, -z+1/2'
'x+1/2, -y+1/2, -z'
'-x, -y, -z'
'x-1/2, y, -z-1/2'
'x, -y-1/2, z-1/2'
'-x-1/2, y-1/2, z'

loop_
_atom_site_label
_atom_site_type_symbol
_atom_site_fract_x
_atom_site_fract_y
_atom_site_fract_z
_atom_site_U_iso_or_equiv
_atom_site_adp_type
_atom_site_occupancy
_atom_site_symmetry_multiplicity
_atom_site_calc_flag
_atom_site_refinement_flags
Co1 Co 0.062909(12) 0.344015(19) 0.381262(8) 0.01292(7) Uani 1 1 d .
Co2 Co 0.0000 0.5000 0.5000 0.01086(8) Uani 1 2 d S
O1 O 0.10356(6) 0.43945(10) 0.45219(4) 0.0161(2) Uani 1 1 d .
O2 O 0.17903(7) 0.29135(11) 0.41767(4) 0.0235(3) Uani 1 1 d .
O3 O 0.43837(6) 0.16612(10) 0.51183(4) 0.0173(2) Uani 1 1 d .
O4 O 0.48156(7) 0.27372(10) 0.58301(4) 0.0219(3) Uani 1 1 d .
O5 O 0.45369(7) 0.91691(10) 0.56758(4) 0.0188(2) Uani 1 1 d .
O6 O 0.48620(8) 1.01692(11) 0.64307(4) 0.0262(3) Uani 1 1 d .
O7 O 0.44237(7) 0.76840(10) 0.81340(4) 0.0205(3) Uani 1 1 d .
O8 O 0.36238(8) 0.60379(12) 0.80963(4) 0.0292(3) Uani 1 1 d .
C1 C 0.23143(9) 0.39212(14) 0.49575(6) 0.0155(3) Uani 1 1 d .
C2 C 0.30123(10) 0.31717(14) 0.49935(6) 0.0175(3) Uani 1 1 d .
H2 H 0.3110 0.2552 0.4741 0.080 Uiso 1 1 calc .
C3 C 0.35679(9) 0.33507(14) 0.54107(6) 0.0162(3) Uani 1 1 d .
C4 C 0.33956(9) 0.42441(14) 0.58028(6) 0.0163(3) Uani 1 1 d .
H4 H 0.3756 0.4341 0.6087 0.080 Uiso 1 1 calc .
C5 C 0.26933(9) 0.49878(13) 0.57731(6) 0.0147(3) Uani 1 1 d .
C6 C 0.21763(9) 0.48496(14) 0.53366(6) 0.0148(3) Uani 1 1 d .
H6 H 0.1729 0.5389 0.5297 0.080 Uiso 1 1 calc .
C7 C 0.24146(9) 0.58343(14) 0.62226(6) 0.0169(3) Uani 1 1 d .
H7A H 0.1999 0.6403 0.6085 0.080 Uiso 1 1 calc .
H7B H 0.2150 0.5314 0.6489 0.080 Uiso 1 1 calc .
C8 C 0.30685(9) 0.66107(14) 0.64936(6) 0.0145(3) Uani 1 1 d .
C9 C 0.35170(9) 0.75188(14) 0.62182(6) 0.0153(3) Uani 1 1 d .
H9 H 0.3444 0.7601 0.5854 0.080 Uiso 1 1 calc .
C10 C 0.40705(9) 0.83032(14) 0.64783(6) 0.0151(3) Uani 1 1 d .
C11 C 0.42015(10) 0.81534(14) 0.70237(6) 0.0163(3) Uani 1 1 d .
H11 H 0.4569 0.8677 0.7201 0.080 Uiso 1 1 calc .
C12 C 0.37797(9) 0.72175(14) 0.72996(6) 0.0164(3) Uani 1 1 d .
C13 C 0.32103(10) 0.64713(14) 0.70344(6) 0.0171(3) Uani 1 1 d .
H13 H 0.2918 0.5866 0.7223 0.080 Uiso 1 1 calc .
C14 C 0.16872(9) 0.37240(14) 0.45314(6) 0.0151(3) Uani 1 1 d .
C15 C 0.43189(9) 0.25180(14) 0.54538(6) 0.0147(3) Uani 1 1 d .
C16 C 0.45326(10) 0.92912(14) 0.61681(6) 0.0160(3) Uani 1 1 d .
C17 C 0.39444(10) 0.69655(15) 0.78732(6) 0.0171(3) Uani 1 1 d .

loop_
_atom_site_aniso_label
_atom_site_aniso_U_11
_atom_site_aniso_U_22
_atom_site_aniso_U_33
_atom_site_aniso_U_23
_atom_site_aniso_U_13
_atom_site_aniso_U_12
Co1 0.01185(11) 0.01681(11) 0.01010(11) -0.00200(8) -0.00046(8) -0.00010(8)
Co2 0.01035(14) 0.01338(14) 0.00886(14) -0.00090(11) -0.00078(10) -0.00028(11)
O1 0.0132(5) 0.0215(6) 0.0136(5) -0.0031(4) -0.0028(4) 0.0021(4)
O2 0.0184(6) 0.0325(6) 0.0195(6) -0.0127(5) -0.0043(5) 0.0058(5)
O3 0.0145(6) 0.0171(5) 0.0202(6) -0.0042(5) -0.0023(4) 0.0034(4)
O4 0.0223(6) 0.0235(6) 0.0198(6) -0.0055(5) -0.0095(5) 0.0075(5)
O5 0.0188(6) 0.0256(6) 0.0120(6) 0.0028(5) 0.0019(4) -0.0043(5)
O6 0.0375(7) 0.0248(6) 0.0163(6) -0.0014(5) 0.0040(5) -0.0140(5)
O7 0.0269(6) 0.0230(6) 0.0117(5) 0.0022(4) -0.0055(5) -0.0068(5)
O8 0.0348(7) 0.0354(7) 0.0174(6) 0.0113(5) -0.0057(5) -0.0140(6)
C1 0.0139(8) 0.0189(7) 0.0138(7) 0.0002(6) -0.0010(6) -0.0011(6)
C2 0.0174(8) 0.0195(8) 0.0156(8) -0.0046(6) 0.0000(6) 0.0008(6)
C3 0.0148(8) 0.0166(7) 0.0172(8) -0.0005(6) -0.0008(6) 0.0007(6)
C4 0.0139(8) 0.0186(8) 0.0165(8) 0.0001(6) -0.0027(6) -0.0007(6)
C5 0.0160(8) 0.0144(7) 0.0136(7) 0.0004(6) -0.0002(6) -0.0025(6)
C6 0.0119(7) 0.0163(7) 0.0161(7) 0.0009(6) 0.0005(6) -0.0001(6)
C7 0.0144(8) 0.0196(8) 0.0166(8) -0.0054(6) -0.0012(6) 0.0002(6)
C8 0.0135(8) 0.0142(7) 0.0157(8) -0.0027(6) -0.0003(6) 0.0032(6)
C9 0.0173(8) 0.0176(7) 0.0109(7) -0.0015(6) -0.0001(6) 0.0030(6)
C10 0.0162(8) 0.0152(7) 0.0139(8) 0.0003(6) 0.0011(6) 0.0022(6)
C11 0.0178(8) 0.0173(8) 0.0140(8) -0.0007(6) -0.0007(6) -0.0007(6)
C12 0.0173(8) 0.0182(8) 0.0136(7) 0.0003(6) -0.0003(6) -0.0011(6)
C13 0.0177(8) 0.0175(8) 0.0159(8) 0.0001(6) 0.0013(6) -0.0022(6)
C14 0.0129(8) 0.0196(8) 0.0129(7) 0.0005(6) -0.0002(6) -0.0007(6)
C15 0.0139(8) 0.0150(7) 0.0151(8) 0.0023(6) -0.0003(6) 0.0000(6)
C16 0.0155(8) 0.0176(8) 0.0151(8) 0.0017(6) 0.0021(6) 0.0020(6)
C17 0.0180(8) 0.0211(8) 0.0123(8) 0.0012(6) -0.0007(6) 0.0004(7)

loop_
_atom_type_symbol
_atom_type_description
_atom_type_scat_dispersion_real
_atom_type_scat_dispersion_imag
_atom_type_scat_source
C C 0.0033 0.0016 'International Tables Vol C Tables 4.2.6.8 and 6.1.1.4'
H H 0.0000 0.0000 'International Tables Vol C Tables 4.2.6.8 and 6.1.1.4'
N N 0.0061 0.0033 'International Tables Vol C Tables 4.2.6.8 and 6.1.1.4'
O O 0.0106 0.0060 'International Tables Vol C Tables 4.2.6.8 and 6.1.1.4'
Co Co 0.3494 0.9721 'International Tables Vol C Tables 4.2.6.8 and 6.1.1.4'

loop_
_geom_angle_atom_site_label_1
_geom_angle_atom_site_label_2
_geom_angle_atom_site_label_3
_geom_angle
_geom_angle_site_symmetry_1
_geom_angle_site_symmetry_3
O6 Co1 O4 100.65(5) 4_466 4_456
O6 Co1 O7 98.33(5) 4_466 2_564
O4 Co1 O7 89.03(4) 4_456 2_564
O6 Co1 O1 95.45(4) 4_466 .
O4 Co1 O1 96.99(4) 4_456 .
O7 Co1 O1 163.68(4) 2_564 .
O6 Co1 O2 148.14(5) 4_466 .
O4 Co1 O2 102.60(5) 4_456 .
O7 Co1 O2 103.53(4) 2_564 .
O1 Co1 O2 60.39(4) . .
O6 Co1 O8 84.72(5) 4_466 2_564
O4 Co1 O8 149.38(4) 4_456 2_564
O7 Co1 O8 60.35(4) 2_564 2_564
O1 Co1 O8 112.61(4) . 2_564
O2 Co1 O8 86.25(5) . 2_564
O6 Co1 C17 90.55(5) 4_466 2_564
O4 Co1 C17 119.52(5) 4_456 2_564
O7 Co1 C17 30.52(5) 2_564 2_564
O1 Co1 C17 141.20(5) . 2_564
O2 Co1 C17 96.61(5) . 2_564
O8 Co1 C17 29.87(5) 2_564 2_564
O6 Co1 C14 123.33(5) 4_466 .
O4 Co1 C14 101.47(5) 4_456 .
O7 Co1 C14 133.37(5) 2_564 .
O1 Co1 C14 30.49(4) . .
O2 Co1 C14 29.90(4) . .
O8 Co1 C14 100.41(5) 2_564 .
C17 Co1 C14 120.86(5) 2_564 .
O3 Co2 O3 180.00(6) 8_665 4_456
O3 Co2 O5 85.90(4) 8_665 4_466
O3 Co2 O5 94.10(4) 4_456 4_466
O3 Co2 O5 94.10(4) 8_665 8_655
O3 Co2 O5 85.90(4) 4_456 8_655
O5 Co2 O5 180.00(3) 4_466 8_655
O3 Co2 O1 87.63(4) 8_665 .
O3 Co2 O1 92.37(4) 4_456 .
O5 Co2 O1 87.19(4) 4_466 .
O5 Co2 O1 92.81(4) 8_655 .
O3 Co2 O1 92.37(4) 8_665 5_566
O3 Co2 O1 87.63(4) 4_456 5_566
O5 Co2 O1 92.81(4) 4_466 5_566
O5 Co2 O1 87.19(4) 8_655 5_566
O1 Co2 O1 180.0 . 5_566
C14 O1 Co1 90.34(9) . .
C14 O1 Co2 143.04(10) . .
Co1 O1 Co2 111.29(5) . .
C14 O2 Co1 90.45(9) . .
C15 O3 Co2 140.22(10) . 4_556
C15 O4 Co1 129.23(10) . 4_556
C16 O5 Co2 141.20(11) . 4_566
C16 O6 Co1 129.83(10) . 4_566
C17 O7 Co1 93.08(9) . 2_565
C17 O8 Co1 86.65(9) . 2_565
C2 C1 C6 119.59(14) . .
C2 C1 C14 121.48(13) . .
C6 C1 C14 118.89(13) . .
C1 C2 C3 119.82(14) . .
C1 C2 H2 120.1 . .
C3 C2 H2 120.1 . .
C2 C3 C4 119.65(14) . .
C2 C3 C15 119.65(13) . .
C4 C3 C15 120.57(13) . .
C5 C4 C3 120.84(14) . .
C5 C4 H4 119.6 . .
C3 C4 H4 119.6 . .
C4 C5 C6 118.50(13) . .
C4 C5 C7 122.87(13) . .
C6 C5 C7 118.26(13) . .
C5 C6 C1 121.36(14) . .
C5 C6 H6 119.3 . .
C1 C6 H6 119.3 . .
C8 C7 C5 116.97(13) . .
C8 C7 H7A 108.1 . .
C5 C7 H7A 108.1 . .
C8 C7 H7B 108.1 . .
C5 C7 H7B 108.1 . .
H7A C7 H7B 107.3 . .
C13 C8 C9 118.39(14) . .
C13 C8 C7 120.13(14) . .
C9 C8 C7 121.41(13) . .
C10 C9 C8 121.22(14) . .
C10 C9 H9 119.4 . .
C8 C9 H9 119.4 . .
C9 C10 C11 119.52(14) . .
C9 C10 C16 119.66(14) . .
C11 C10 C16 120.81(14) . .
C12 C11 C10 119.76(14) . .
C12 C11 H11 120.1 . .
C10 C11 H11 120.1 . .
C13 C12 C11 119.66(14) . .
C13 C12 C17 118.79(14) . .
C11 C12 C17 121.52(14) . .
C12 C13 C8 121.37(14) . .
C12 C13 H13 119.3 . .
C8 C13 H13 119.3 . .
O2 C14 O1 118.82(13) . .
O2 C14 C1 121.21(13) . .
O1 C14 C1 119.97(13) . .
O2 C14 Co1 59.65(8) . .
O1 C14 Co1 59.17(7) . .
C1 C14 Co1 178.83(11) . .
O3 C15 O4 126.04(14) . .
O3 C15 C3 116.59(13) . .
O4 C15 C3 117.36(13) . .
O5 C16 O6 126.55(15) . .
O5 C16 C10 116.45(14) . .
O6 C16 C10 116.99(13) . .
O8 C17 O7 119.76(14) . .
O8 C17 C12 120.18(14) . .
O7 C17 C12 120.06(14) . .
O8 C17 Co1 63.48(8) . 2_565
O7 C17 Co1 56.40(8) . 2_565
C12 C17 Co1 174.25(11) . 2_565

loop_
_geom_bond_atom_site_label_1
_geom_bond_atom_site_label_2
_geom_bond_distance
_geom_bond_site_symmetry_2
Co1 O6 2.0276(11) 4_466
Co1 O4 2.0295(11) 4_456
Co1 O7 2.0876(11) 2_564
Co1 O1 2.1580(11) .
Co1 O2 2.1687(12) .
Co1 O8 2.2432(12) 2_564
Co1 C17 2.5028(16) 2_564
Co1 C14 2.5131(15) .
Co2 O3 2.0515(11) 8_665
Co2 O3 2.0515(11) 4_456
Co2 O5 2.0598(11) 4_466
Co2 O5 2.0598(11) 8_655
Co2 O1 2.1650(11) .
Co2 O1 2.1650(11) 5_566
O1 C14 1.2752(18) .
O2 C14 1.2527(18) .
O3 C15 1.2471(18) .
O3 Co2 2.0515(11) 4_556
O4 C15 1.2658(18) .
O4 Co1 2.0295(11) 4_556
O5 C16 1.2467(18) .
O5 Co2 2.0598(11) 4_566
O6 C16 1.2628(19) .
O6 Co1 2.0276(11) 4_566
O7 C17 1.2728(19) .
O7 Co1 2.0876(11) 2_565
O8 C17 1.249(2) .
O8 Co1 2.2432(12) 2_565
C1 C2 1.388(2) .
C1 C6 1.392(2) .
C1 C14 1.494(2) .
C2 C3 1.397(2) .
C2 H2 0.9300 .
C3 C4 1.399(2) .
C3 C15 1.510(2) .
C4 C5 1.389(2) .
C4 H4 0.9300 .
C5 C6 1.391(2) .
C5 C7 1.515(2) .
C6 H6 0.9300 .
C7 C8 1.508(2) .
C7 H7A 0.9700 .
C7 H7B 0.9700 .
C8 C13 1.390(2) .
C8 C9 1.394(2) .
C9 C10 1.390(2) .
C9 H9 0.9300 .
C10 C11 1.399(2) .
C10 C16 1.509(2) .
C11 C12 1.393(2) .
C11 H11 0.9300 .
C12 C13 1.389(2) .
C12 C17 1.494(2) .
C13 H13 0.9300 .
C17 Co1 2.5028(16) 2_565
